data_1503351
loop_
_publ_author_name
'Han, Xiuling'
'Lu, Xiyan'

_publ_section_title
;
 Control of chemoselectivity by counteranions of cationic palladium
 complexes: a convenient enantioselective synthesis of dihydrocoumarins.
;
_journal_issue 1
_journal_name_full 'Organic letters'
_journal_page_first 108
_journal_page_last 111
_journal_paper_doi 10.1021/ol902538n
_journal_volume 12
_journal_year 2010
_chemical_formula_sum 'C17 H14 O3'
_chemical_formula_weight 266.28
_chemical_name_systematic
; 
 ? 
;
_space_group_IT_number 14
_symmetry_cell_setting monoclinic
_symmetry_space_group_name_Hall '-P 2yn'
_symmetry_space_group_name_H-M 'P 1 21/n 1'
_atom_sites_solution_hydrogens geom
_atom_sites_solution_primary direct
_atom_sites_solution_secondary difmap
_audit_creation_method SHELXL-97
_cell_angle_alpha 90.00
_cell_angle_beta 110.643(2)
_cell_angle_gamma 90.00
_cell_formula_units_Z 4
_cell_length_a 6.6963(8)
_cell_length_b 28.726(4)
_cell_length_c 7.5586(9)
_cell_measurement_reflns_used 2020
_cell_measurement_temperature 293(2)
_cell_measurement_theta_max 50.402
_cell_measurement_theta_min 5.673
_cell_volume 1360.6(3)
_computing_cell_refinement 'Bruker SMART'
_computing_data_collection 'Bruker SMART'
_computing_data_reduction 'Bruker SHELXTL'
_computing_molecular_graphics 'Bruker SHELXTL'
_computing_publication_material 'Bruker SHELXTL'
_computing_structure_refinement 'SHELXL-97 (Sheldrick, 1997)'
_computing_structure_solution 'SHELXS-97 (Sheldrick, 1990)'
_diffrn_ambient_temperature 293(2)
_diffrn_measured_fraction_theta_full 0.998
_diffrn_measured_fraction_theta_max 0.998
_diffrn_measurement_device_type 'CCD area detector'
_diffrn_measurement_method 'phi and omega scans'
_diffrn_radiation_monochromator graphite
_diffrn_radiation_source 'fine-focus sealed tube'
_diffrn_radiation_type MoK\a
_diffrn_radiation_wavelength 0.71073
_diffrn_reflns_av_R_equivalents 0.0880
_diffrn_reflns_av_sigmaI/netI 0.0675
_diffrn_reflns_limit_h_max 6
_diffrn_reflns_limit_h_min -8
_diffrn_reflns_limit_k_max 36
_diffrn_reflns_limit_k_min -36
_diffrn_reflns_limit_l_max 9
_diffrn_reflns_limit_l_min -7
_diffrn_reflns_number 7925
_diffrn_reflns_theta_full 27.00
_diffrn_reflns_theta_max 27.00
_diffrn_reflns_theta_min 2.84
_exptl_absorpt_coefficient_mu 0.089
_exptl_absorpt_correction_T_max 1.0000
_exptl_absorpt_correction_T_min 0.7412
_exptl_absorpt_correction_type empirical
_exptl_absorpt_process_details sadabs
_exptl_crystal_colour colorless
_exptl_crystal_density_diffrn 1.300
_exptl_crystal_density_method 'not measured'
_exptl_crystal_description prismatic
_exptl_crystal_F_000 560
_exptl_crystal_size_max 0.479
_exptl_crystal_size_mid 0.368
_exptl_crystal_size_min 0.311
_refine_diff_density_max 0.183
_refine_diff_density_min -0.149
_refine_diff_density_rms 0.044
_refine_ls_extinction_method none
_refine_ls_goodness_of_fit_ref 0.970
_refine_ls_hydrogen_treatment mixed
_refine_ls_matrix_type full
_refine_ls_number_parameters 186
_refine_ls_number_reflns 2973
_refine_ls_number_restraints 1
_refine_ls_restrained_S_all 0.971
_refine_ls_R_factor_all 0.0912
_refine_ls_R_factor_gt 0.0599
_refine_ls_shift/su_max 0.000
_refine_ls_shift/su_mean 0.000
_refine_ls_structure_factor_coef Fsqd
_refine_ls_weighting_details 'calc w=1/[\s^2^(Fo^2^)+(0.0854P)^2^+0.0000P] where P=(Fo^2^+2Fc^2^)/3'
_refine_ls_weighting_scheme calc
_refine_ls_wR_factor_gt 0.1496
_refine_ls_wR_factor_ref 0.1660
_reflns_number_gt 1862
_reflns_number_total 2973
_reflns_threshold_expression >2sigma(I)
_cod_data_source_file ol902538n_si_004.cif
_cod_data_source_block cd27391
_cod_depositor_comments
;
The following automatic conversions were performed:

'_symmetry_cell_setting' value 'Monoclinic' changed to 'monoclinic'
according to /home/saulius/struct/CIF-dictionaries/cif_core.dic
dictionary named 'cif_core.dic' version 2.4.2 from 2011-04-26.

Automatic conversion script
Id: cif_fix_values 1715 2011-07-08 13:25:40Z adriana 
;
_cod_original_sg_symbol_H-M P2(1)/n
_cod_database_code 1503351

loop_
_symmetry_equiv_pos_as_xyz
'x, y, z'
'-x+1/2, y+1/2, -z+1/2'
'-x, -y, -z'
'x-1/2, -y-1/2, z-1/2'

loop_
_atom_site_label
_atom_site_type_symbol
_atom_site_fract_x
_atom_site_fract_y
_atom_site_fract_z
_atom_site_U_iso_or_equiv
_atom_site_adp_type
_atom_site_occupancy
_atom_site_symmetry_multiplicity
_atom_site_calc_flag
_atom_site_refinement_flags
O1 O 0.4115(3) 0.08448(5) 0.8585(3) 0.0884(5) Uani 1 1 d .
O2 O 0.5237(2) 0.01906(4) 0.7801(2) 0.0707(4) Uani 1 1 d .
O3 O 0.7147(3) 0.14851(6) 1.0325(2) 0.0856(5) Uani 1 1 d D
C1 C 0.5549(3) 0.06534(6) 0.8245(3) 0.0618(5) Uani 1 1 d .
C2 C 0.7530(3) 0.08663(6) 0.8298(2) 0.0500(4) Uani 1 1 d .
C3 C 0.9012(3) 0.06030(5) 0.7992(2) 0.0512(4) Uani 1 1 d .
H3A H 1.0308 0.0737 0.8080 0.061 Uiso 1 1 calc R
C4 C 0.8664(3) 0.01157(5) 0.7529(2) 0.0495(4) Uani 1 1 d .
C5 C 0.6737(3) -0.00739(6) 0.7402(3) 0.0562(5) Uani 1 1 d .
C6 C 0.6219(4) -0.05342(7) 0.6883(3) 0.0724(6) Uani 1 1 d .
H6 H 0.4902 -0.0655 0.6804 0.087 Uiso 1 1 calc R
C7 C 0.7689(4) -0.08047(7) 0.6492(3) 0.0755(7) Uani 1 1 d .
H7 H 0.7361 -0.1113 0.6124 0.091 Uiso 1 1 calc R
C8 C 0.9637(4) -0.06283(7) 0.6635(3) 0.0719(6) Uani 1 1 d .
H8 H 1.0629 -0.0819 0.6384 0.086 Uiso 1 1 calc R
C9 C 1.0143(3) -0.01704(6) 0.7147(3) 0.0620(5) Uani 1 1 d .
H9 H 1.1469 -0.0053 0.7238 0.074 Uiso 1 1 calc R
C10 C 0.7753(3) 0.13897(6) 0.8723(3) 0.0575(5) Uani 1 1 d .
C11 C 0.6323(3) 0.16577(5) 0.6976(3) 0.0537(5) Uani 1 1 d .
C12 C 0.6811(4) 0.16681(7) 0.5353(3) 0.0705(6) Uani 1 1 d .
H12 H 0.7998 0.1507 0.5315 0.085 Uiso 1 1 calc R
C13 C 0.5565(5) 0.19148(7) 0.3774(3) 0.0891(8) Uani 1 1 d .
H13 H 0.5925 0.1919 0.2693 0.107 Uiso 1 1 calc R
C14 C 0.3817(5) 0.21508(7) 0.3805(4) 0.0939(9) Uani 1 1 d .
H14 H 0.2979 0.2316 0.2745 0.113 Uiso 1 1 calc R
C15 C 0.3299(4) 0.21446(7) 0.5380(4) 0.0877(8) Uani 1 1 d .
H15 H 0.2098 0.2304 0.5398 0.105 Uiso 1 1 calc R
C16 C 0.4554(3) 0.19013(6) 0.6970(3) 0.0695(6) Uani 1 1 d .
H16 H 0.4191 0.1903 0.8050 0.083 Uiso 1 1 calc R
C17 C 1.0035(3) 0.15518(7) 0.9276(3) 0.0807(7) Uani 1 1 d .
H17A H 1.0122 0.1875 0.9613 0.121 Uiso 1 1 calc R
H17B H 1.0514 0.1510 0.8230 0.121 Uiso 1 1 calc R
H17C H 1.0920 0.1373 1.0336 0.121 Uiso 1 1 calc R
H3 H 0.600(4) 0.1319(10) 1.006(5) 0.138(14) Uiso 1 1 d D

loop_
_atom_site_aniso_label
_atom_site_aniso_U_11
_atom_site_aniso_U_22
_atom_site_aniso_U_33
_atom_site_aniso_U_23
_atom_site_aniso_U_13
_atom_site_aniso_U_12
O1 0.0833(11) 0.0773(10) 0.1327(14) -0.0021(9) 0.0730(11) 0.0060(8)
O2 0.0686(9) 0.0524(8) 0.1033(11) 0.0017(7) 0.0456(8) -0.0070(6)
O3 0.1204(16) 0.0781(11) 0.0644(10) -0.0140(8) 0.0401(10) 0.0159(10)
C1 0.0673(13) 0.0561(11) 0.0715(13) 0.0032(9) 0.0362(10) 0.0027(9)
C2 0.0554(11) 0.0455(9) 0.0525(10) -0.0003(7) 0.0234(8) -0.0002(8)
C3 0.0544(10) 0.0436(9) 0.0582(10) -0.0008(7) 0.0230(9) -0.0022(8)
C4 0.0597(11) 0.0424(9) 0.0495(10) 0.0033(7) 0.0232(9) -0.0004(8)
C5 0.0660(13) 0.0455(10) 0.0625(12) 0.0057(8) 0.0293(10) 0.0000(8)
C6 0.0799(15) 0.0476(11) 0.0885(15) 0.0017(10) 0.0283(12) -0.0157(10)
C7 0.1085(19) 0.0417(10) 0.0727(14) -0.0015(9) 0.0274(13) -0.0060(11)
C8 0.1001(17) 0.0468(11) 0.0773(14) -0.0011(9) 0.0419(13) 0.0096(11)
C9 0.0718(13) 0.0492(10) 0.0746(13) 0.0000(9) 0.0379(11) 0.0024(9)
C10 0.0657(12) 0.0485(10) 0.0609(11) -0.0097(8) 0.0254(9) 0.0047(8)
C11 0.0607(11) 0.0363(8) 0.0659(11) -0.0122(8) 0.0245(9) -0.0034(8)
C12 0.0928(16) 0.0523(11) 0.0730(14) -0.0096(10) 0.0376(12) 0.0072(10)
C13 0.146(2) 0.0539(12) 0.0678(14) -0.0076(10) 0.0377(15) -0.0006(14)
C14 0.129(2) 0.0462(12) 0.0822(17) -0.0016(11) 0.0071(16) 0.0063(13)
C15 0.0772(16) 0.0584(14) 0.113(2) -0.0038(13) 0.0150(14) 0.0187(11)
C16 0.0679(13) 0.0526(11) 0.0900(15) -0.0049(10) 0.0305(12) 0.0034(9)
C17 0.0734(15) 0.0476(11) 0.1003(17) -0.0125(10) 0.0048(12) -0.0026(10)

loop_
_atom_type_symbol
_atom_type_description
_atom_type_scat_dispersion_real
_atom_type_scat_dispersion_imag
_atom_type_scat_source
C C 0.0033 0.0016 'International Tables Vol C Tables 4.2.6.8 and 6.1.1.4'
H H 0.0000 0.0000 'International Tables Vol C Tables 4.2.6.8 and 6.1.1.4'
O O 0.0106 0.0060 'International Tables Vol C Tables 4.2.6.8 and 6.1.1.4'

loop_
_geom_angle_atom_site_label_1
_geom_angle_atom_site_label_2
_geom_angle_atom_site_label_3
_geom_angle
C1 O2 C5 122.02(15)
C10 O3 H3 101(2)
O1 C1 O2 115.41(18)
O1 C1 C2 126.17(18)
O2 C1 C2 118.42(16)
C3 C2 C1 119.13(16)
C3 C2 C10 124.76(16)
C1 C2 C10 116.11(16)
C2 C3 C4 121.81(17)
C2 C3 H3A 119.1
C4 C3 H3A 119.1
C5 C4 C9 118.08(16)
C5 C4 C3 118.03(16)
C9 C4 C3 123.86(17)
C4 C5 O2 120.45(15)
C4 C5 C6 122.21(18)
O2 C5 C6 117.34(17)
C7 C6 C5 118.4(2)
C7 C6 H6 120.8
C5 C6 H6 120.8
C6 C7 C8 120.82(19)
C6 C7 H7 119.6
C8 C7 H7 119.6
C7 C8 C9 120.6(2)
C7 C8 H8 119.7
C9 C8 H8 119.7
C8 C9 C4 119.93(19)
C8 C9 H9 120.0
C4 C9 H9 120.0
O3 C10 C17 105.54(17)
O3 C10 C2 109.20(16)
C17 C10 C2 112.00(15)
O3 C10 C11 110.75(15)
C17 C10 C11 110.29(16)
C2 C10 C11 109.04(14)
C16 C11 C12 117.44(19)
C16 C11 C10 122.20(18)
C12 C11 C10 120.34(17)
C11 C12 C13 121.3(2)
C11 C12 H12 119.4
C13 C12 H12 119.4
C14 C13 C12 120.0(2)
C14 C13 H13 120.0
C12 C13 H13 120.0
C15 C14 C13 119.9(2)
C15 C14 H14 120.1
C13 C14 H14 120.1
C14 C15 C16 120.3(2)
C14 C15 H15 119.9
C16 C15 H15 119.9
C11 C16 C15 121.1(2)
C11 C16 H16 119.4
C15 C16 H16 119.4
C10 C17 H17A 109.5
C10 C17 H17B 109.5
H17A C17 H17B 109.5
C10 C17 H17C 109.5
H17A C17 H17C 109.5
H17B C17 H17C 109.5

loop_
_geom_bond_atom_site_label_1
_geom_bond_atom_site_label_2
_geom_bond_distance
O1 C1 1.210(2)
O2 C1 1.369(2)
O2 C5 1.375(2)
O3 C10 1.433(2)
O3 H3 0.864(17)
C1 C2 1.448(3)
C2 C3 1.331(2)
C2 C10 1.534(2)
C3 C4 1.442(2)
C3 H3A 0.9300
C4 C5 1.372(2)
C4 C9 1.393(2)
C5 C6 1.388(3)
C6 C7 1.366(3)
C6 H6 0.9300
C7 C8 1.368(3)
C7 H7 0.9300
C8 C9 1.379(3)
C8 H8 0.9300
C9 H9 0.9300
C10 C17 1.509(3)
C10 C11 1.537(3)
C11 C16 1.375(3)
C11 C12 1.377(3)
C12 C13 1.386(3)
C12 H12 0.9300
C13 C14 1.360(4)
C13 H13 0.9300
C14 C15 1.352(4)
C14 H14 0.9300
C15 C16 1.388(3)
C15 H15 0.9300
C16 H16 0.9300
C17 H17A 0.9600
C17 H17B 0.9600
C17 H17C 0.9600

loop_
_geom_hbond_atom_site_label_D
_geom_hbond_atom_site_label_H
_geom_hbond_atom_site_label_A
_geom_hbond_distance_DH
_geom_hbond_distance_HA
_geom_hbond_distance_DA
_geom_hbond_angle_DHA
O3 H3 O1 0.864(17) 1.92(2) 2.712(3) 151(3)

loop_
_geom_torsion_atom_site_label_1
_geom_torsion_atom_site_label_2
_geom_torsion_atom_site_label_3
_geom_torsion_atom_site_label_4
_geom_torsion
C5 O2 C1 O1 -179.23(18)
C5 O2 C1 C2 -0.2(3)
O1 C1 C2 C3 176.18(19)
O2 C1 C2 C3 -2.7(3)
O1 C1 C2 C10 -3.5(3)
O2 C1 C2 C10 177.57(16)
C1 C2 C3 C4 2.7(3)
C10 C2 C3 C4 -177.60(16)
C2 C3 C4 C5 0.2(3)
C2 C3 C4 C9 178.19(17)
C9 C4 C5 O2 178.71(16)
C3 C4 C5 O2 -3.2(3)
C9 C4 C5 C6 -1.0(3)
C3 C4 C5 C6 177.11(18)
C1 O2 C5 C4 3.2(3)
C1 O2 C5 C6 -177.07(18)
C4 C5 C6 C7 0.1(3)
O2 C5 C6 C7 -179.61(17)
C5 C6 C7 C8 0.9(3)
C6 C7 C8 C9 -1.1(3)
C7 C8 C9 C4 0.2(3)
C5 C4 C9 C8 0.9(3)
C3 C4 C9 C8 -177.14(18)
C3 C2 C10 O3 -131.94(19)
C1 C2 C10 O3 47.8(2)
C3 C2 C10 C17 -15.4(3)
C1 C2 C10 C17 164.29(18)
C3 C2 C10 C11 106.9(2)
C1 C2 C10 C11 -73.4(2)
O3 C10 C11 C16 -7.8(2)
C17 C10 C11 C16 -124.25(19)
C2 C10 C11 C16 112.39(19)
O3 C10 C11 C12 170.94(17)
C17 C10 C11 C12 54.5(2)
C2 C10 C11 C12 -68.9(2)
C16 C11 C12 C13 0.0(3)
C10 C11 C12 C13 -178.79(19)
C11 C12 C13 C14 -0.4(3)
C12 C13 C14 C15 0.1(4)
C13 C14 C15 C16 0.5(4)
C12 C11 C16 C15 0.6(3)
C10 C11 C16 C15 179.35(18)
C14 C15 C16 C11 -0.8(3)
